data_2003485
loop_
_publ_author_name
'Dupont, L.'
'de Tullio, P.'
'Pirotte, B.'
'Masereel, B.'
'Delarge, J.'

_publ_section_title
;
 3-Methyl-4<i>H</i>-pyrido[4,3-<i>e</i>][1,2,4]thiadiazine 1,1-Dioxide
 Monohydrate
;
_journal_issue 5
_journal_name_full 'Acta Crystallographica Section C'
_journal_page_first 946
_journal_page_last 948
_journal_paper_doi 10.1107/S0108270194013235
_journal_volume 51
_journal_year 1995
_chemical_compound_source
;
Laboratory of Medicinal Chemistry, Li\`ege
;
_chemical_formula_moiety 'C7 H7 N3 O2 S, H2 O'
_chemical_formula_sum 'C7 H9 N3 O3 S'
_chemical_formula_weight 215.23
_chemical_name_systematic
;
 3-Methyl-4H-pyrido[4,3-e]-1,2,4-thiadiazine 1,1-Dioxide Monohydrate
;
_space_group_IT_number 14
_symmetry_cell_setting monoclinic
_symmetry_space_group_name_Hall '-P 2yn'
_symmetry_space_group_name_H-M 'P 1 21/n 1'
_audit_creation_method SHELXL
_cell_angle_alpha 90.00
_cell_angle_beta 98.731(7)
_cell_angle_gamma 90.00
_cell_formula_units_Z 4
_cell_length_a 9.3055(6)
_cell_length_b 8.4118(6)
_cell_length_c 12.3965(7)
_cell_measurement_reflns_used 52
_cell_measurement_temperature 293(2)
_cell_measurement_theta_max 37.15
_cell_measurement_theta_min 18.72
_cell_volume 959.10(11)
_computing_cell_refinement 'DIF4 (Stoe & Cie, 1987a)'
_computing_data_collection 'DIF4 (Stoe & Cie, 1987a)'
_computing_data_reduction 'REDU4 (Stoe & Cie, 1987b)'
_computing_molecular_graphics 'ORTEPII (Johnson, 1976)'
_computing_publication_material SHELXL93
_computing_structure_refinement 'SHELXL93 (Sheldrick, 1993)'
_computing_structure_solution 'SHELXS86 (Sheldrick, 1985)'
_diffrn_ambient_temperature 293(2)
_diffrn_measurement_device 'Stoe-Siemens AED four-circle'
_diffrn_measurement_method \w-scan
_diffrn_radiation_monochromator graphite
_diffrn_radiation_source 'fine-focus sealed tube'
_diffrn_radiation_type CuK\a
_diffrn_radiation_wavelength 1.54180
_diffrn_reflns_av_R_equivalents 0.0000
_diffrn_reflns_av_sigmaI/netI 0.0121
_diffrn_reflns_limit_h_max 9
_diffrn_reflns_limit_h_min 0
_diffrn_reflns_limit_k_max 8
_diffrn_reflns_limit_k_min 0
_diffrn_reflns_limit_l_max 12
_diffrn_reflns_limit_l_min -13
_diffrn_reflns_number 1202
_diffrn_reflns_theta_max 55.01
_diffrn_reflns_theta_min 5.56
_diffrn_standards_decay_% 2.5
_diffrn_standards_interval_time '60 min'
_diffrn_standards_number 2
_exptl_absorpt_coefficient_mu 2.934
_exptl_absorpt_correction_T_max 0.4475
_exptl_absorpt_correction_T_min 0.3486
_exptl_absorpt_correction_type 'semi-empirical via \y scans'
_exptl_crystal_colour colourless
_exptl_crystal_density_diffrn 1.491
_exptl_crystal_description prism
_exptl_crystal_F_000 448
_exptl_crystal_size_max 0.53
_exptl_crystal_size_mid 0.42
_exptl_crystal_size_min 0.34
_refine_diff_density_max 0.23
_refine_diff_density_min -0.34
_refine_ls_extinction_coef 0.086(4)
_refine_ls_extinction_method SHELXL
_refine_ls_goodness_of_fit_all 1.089
_refine_ls_goodness_of_fit_obs 1.125
_refine_ls_matrix_type full
_refine_ls_number_parameters 134
_refine_ls_number_reflns 1202
_refine_ls_number_restraints 0
_refine_ls_restrained_S_all 1.089
_refine_ls_restrained_S_obs 1.125
_refine_ls_R_factor_all 0.0394
_refine_ls_R_factor_obs 0.0375
_refine_ls_shift/esd_max 0.000
_refine_ls_shift/esd_mean 0.000
_refine_ls_structure_factor_coef Fsqd
_refine_ls_weighting_scheme
;
calc w = 1/[\s^2^(F~o~^2^) + (0.0618P)^2^ + 0.4223P]
where P = (F~o~^2^ + 2F~c~^2^)/3
;
_refine_ls_wR_factor_all 0.1020
_refine_ls_wR_factor_obs 0.1012
_reflns_number_observed 1119
_reflns_number_total 1202
_reflns_observed_criterion I>2sigma(I)
_cod_data_source_file mu1153.cif
_cod_data_source_block c7h7n3-2
_cod_original_sg_symbol_H-M 'P 21/n'
_cod_original_formula_sum 'C7 H9 N3 O3 S1'
_cod_database_code 2003485
_cod_database_fobs_code 2003485

loop_
_symmetry_equiv_pos_as_xyz
'x, y, z'
'-x+1/2, y+1/2, -z+1/2'
'-x, -y, -z'
'x-1/2, -y-1/2, z-1/2'

loop_
_atom_site_aniso_label
_atom_site_aniso_U_11
_atom_site_aniso_U_12
_atom_site_aniso_U_13
_atom_site_aniso_U_22
_atom_site_aniso_U_23
_atom_site_aniso_U_33
S1 0.0380(5) -0.0092(3) 0.0057(3) 0.0552(6) 0.0061(3) 0.0588(5)
N2 0.0531(14) -0.0165(11) 0.0128(11) 0.0642(15) -0.0153(12) 0.069(2)
C3 0.050(2) 0.0040(12) 0.0107(12) 0.0414(14) 0.0015(12) 0.055(2)
N4 0.0376(11) -0.0052(9) 0.0118(9) 0.0513(13) 0.0016(10) 0.0473(12)
C5 0.0362(13) 0.0009(10) 0.0077(10) 0.0434(14) 0.0085(11) 0.0424(13)
C6 0.0463(14) -0.0114(12) 0.0108(11) 0.056(2) 0.0019(12) 0.0508(15)
C7 0.062(2) -0.0103(14) 0.0080(13) 0.065(2) -0.0034(13) 0.048(2)
N8 0.0623(15) -0.0048(12) 0.0190(11) 0.071(2) -0.0052(12) 0.0543(14)
C9 0.0463(15) -0.0036(13) 0.0229(13) 0.066(2) 0.0044(14) 0.064(2)
C10 0.0352(13) -0.0010(11) 0.0092(11) 0.0459(14) 0.0087(11) 0.0502(14)
C11 0.071(2) 0.0015(14) 0.0234(15) 0.060(2) -0.0113(14) 0.064(2)
O12 0.0385(11) -0.0017(9) 0.0003(9) 0.090(2) 0.0083(11) 0.0703(13)
O13 0.0728(14) -0.0199(10) 0.0029(11) 0.0587(13) 0.0155(11) 0.0867(14)
O14 0.0469(11) -0.0081(11) 0.0138(9) 0.125(2) 0.0270(12) 0.0639(13)

loop_
_atom_site_label
_atom_site_occupancy
_atom_site_fract_x
_atom_site_fract_y
_atom_site_fract_z
_atom_site_U_iso_or_equiv
_atom_site_thermal_displace_type
_atom_site_calc_flag
_atom_site_refinement_flags
_atom_site_type_symbol
S1 1 0.83365(6) 0.02798(8) 0.13155(5) 0.0508(4) Uani d . S
N2 1 0.7520(3) 0.0549(3) 0.2350(2) 0.0618(7) Uani d . N
C3 1 0.6257(3) -0.0067(3) 0.2441(2) 0.0485(7) Uani d . C
N4 1 0.5489(2) -0.1031(3) 0.1715(2) 0.0448(6) Uani d . N
H4 1 0.4671(38) -0.1421(40) 0.1802(26) 0.077(4) Uiso d . H
C5 1 0.5946(2) -0.1568(3) 0.0775(2) 0.0405(6) Uani d . C
C6 1 0.5122(3) -0.2632(3) 0.0083(2) 0.0507(7) Uani d . C
H6 1 0.4245(3) -0.3015(3) 0.0251(2) 0.077(4) Uiso calc R H
C7 1 0.5616(3) -0.3108(3) -0.0846(2) 0.0580(8) Uani d . C
H7 1 0.5050(3) -0.3822(3) -0.1300(2) 0.077(4) Uiso calc R H
N8 1 0.6869(3) -0.2610(3) -0.1148(2) 0.0614(7) Uani d . N
C9 1 0.7656(3) -0.1607(3) -0.0483(2) 0.0572(8) Uani d . C
H9 1 0.8532(3) -0.1255(3) -0.0672(2) 0.077(4) Uiso calc R H
C10 1 0.7254(2) -0.1049(3) 0.0480(2) 0.0435(7) Uani d . C
C11 1 0.5587(4) 0.0318(3) 0.3438(2) 0.0636(8) Uani d . C
H111 1 0.6319(8) 0.0270(37) 0.4072(4) 0.148(11) Uiso calc R H
H112 1 0.4835(23) -0.0439(23) 0.3509(14) 0.148(11) Uiso calc R H
H113 1 0.5178(31) 0.1367(15) 0.3369(12) 0.148(11) Uiso calc R H
O12 1 0.9714(2) -0.0436(3) 0.1676(2) 0.0671(6) Uani d . O
O13 1 0.8381(2) 0.1747(2) 0.0739(2) 0.0737(7) Uani d . O
O14 1 0.2734(2) -0.2085(3) 0.1817(2) 0.0781(8) Uani d . O
H141 1 0.2037 -0.1896 0.1221 0.077(4) Uiso d . H
H142 1 0.2406 -0.2185 0.2556 0.077(4) Uiso d . H

loop_
_atom_type_symbol
_atom_type_description
_atom_type_scat_source
_atom_type_scat_dispersion_real
_atom_type_scat_dispersion_imag
C C 'International Tables Vol C Tables 4.2.6.8 and 6.1.1.4' 0.0181 0.009
H H 'International Tables Vol C Tables 4.2.6.8 and 6.1.1.4' 0.0000 0.000
N N 'International Tables Vol C Tables 4.2.6.8 and 6.1.1.4' 0.0311 0.018
O O 'International Tables Vol C Tables 4.2.6.8 and 6.1.1.4' 0.0492 0.032
S S 'International Tables Vol C Tables 4.2.6.8 and 6.1.1.4' 0.3331 0.556

loop_
_geom_angle_atom_site_label_1
_geom_angle_atom_site_label_2
_geom_angle_atom_site_label_3
_geom_angle
_geom_angle_publ_flag
O12 S1 O13 115.35(13) yes
O12 S1 N2 108.77(13) yes
O13 S1 N2 109.36(14) yes
O12 S1 C10 109.13(12) yes
O13 S1 C10 108.38(12) yes
N2 S1 C10 105.39(11) yes
C3 N2 S1 123.8(2) yes
N2 C3 N4 125.4(2) yes
N2 C3 C11 118.6(2) yes
N4 C3 C11 116.0(2) yes
C3 N4 C5 124.6(2) yes
C3 N4 H4 123.(2) ?
C5 N4 H4 112.(2) ?
N4 C5 C6 121.5(2) yes
N4 C5 C10 120.9(2) yes
C6 C5 C10 117.6(2) yes
C7 C6 C5 119.1(2) yes
C7 C6 H6 120.5(2) ?
C5 C6 H6 120.47(14) ?
N8 C7 C6 124.1(3) yes
N8 C7 H7 117.9(2) ?
C6 C7 H7 117.9(2) ?
C9 N8 C7 116.6(2) yes
N8 C9 C10 123.9(2) yes
N8 C9 H9 118.06(14) ?
C10 C9 H9 118.06(15) ?
C9 C10 C5 118.7(2) yes
C9 C10 S1 121.6(2) yes
C5 C10 S1 119.7(2) yes
C3 C11 H111 109.5(2) ?
C3 C11 H112 109.5(2) ?
H111 C11 H112 109.5 ?
C3 C11 H113 109.47(15) ?
H111 C11 H113 109.5 ?
H112 C11 H113 109.5 ?
H141 O14 H142 118.0(2) ?

loop_
_geom_bond_atom_site_label_1
_geom_bond_atom_site_label_2
_geom_bond_distance
_geom_bond_publ_flag
S1 O12 1.425(2) yes
S1 O13 1.430(2) yes
S1 N2 1.603(3) yes
S1 C10 1.737(2) yes
N2 C3 1.305(4) yes
C3 N4 1.335(3) yes
C3 C11 1.501(4) yes
N4 C5 1.376(3) yes
N4 H4 0.85(3) ?
C5 C6 1.388(3) yes
C5 C10 1.393(3) yes
C6 C7 1.364(4) yes
C6 H6 0.93 ?
C7 N8 1.344(4) yes
C7 H7 0.93 ?
N8 C9 1.321(3) yes
C9 C10 1.386(4) yes
C9 H9 0.93 ?
C11 H111 0.96 ?
C11 H112 0.96 ?
C11 H113 0.96 ?
O14 H141 0.919(2) ?
O14 H142 1.012(2) ?

loop_
_geom_torsion_atom_site_label_1
_geom_torsion_atom_site_label_2
_geom_torsion_atom_site_label_3
_geom_torsion_atom_site_label_4
_geom_torsion
_geom_torsion_publ_flag
O12 S1 N2 C3 -121.0(3) yes
O13 S1 N2 C3 112.2(3) yes
C10 S1 N2 C3 -4.1(3) yes
S1 N2 C3 N4 2.0(4) yes
S1 N2 C3 C11 -178.2(2) yes
N2 C3 N4 C5 2.6(4) yes
C11 C3 N4 C5 -177.3(2) yes
C3 N4 C5 C6 176.8(2) ?
C3 N4 C5 C10 -3.8(4) yes
N4 C5 C6 C7 179.0(2) ?
C10 C5 C6 C7 -0.4(4) ?
C5 C6 C7 N8 -0.1(4) ?
C6 C7 N8 C9 0.6(4) ?
C7 N8 C9 C10 -0.6(4) ?
N8 C9 C10 C5 0.1(4) ?
N8 C9 C10 S1 -179.6(2) ?
N4 C5 C10 C9 -179.0(2) ?
C6 C5 C10 C9 0.4(3) ?
N4 C5 C10 S1 0.7(3) yes
C6 C5 C10 S1 -179.8(2) ?
O12 S1 C10 C9 -60.9(2) ?
O13 S1 C10 C9 65.5(2) ?
N2 S1 C10 C9 -177.5(2) ?
O12 S1 C10 C5 119.4(2) yes
O13 S1 C10 C5 -114.2(2) yes
N2 S1 C10 C5 2.7(2) yes

loop_
_cod_related_entry_id
_cod_related_entry_database
_cod_related_entry_code
1 ChemSpider 21138954
